data_4023673
loop_
_publ_author_name
'Dusan Hesek'
'Mijoon Lee'
'Takao Yamaguchi'
'Bruce C. Noll'
'Shahriar Mobashery'

_publ_contact_author_address
;University of Notre Dame
Department of Chemistry and Biochemistry
251 Nieuwland Science Hall
Notre Dame, IN 46556-5670
USA
;
_publ_contact_author_email mobashery@nd.edu
_publ_contact_author_fax 1(574)6316652
_publ_contact_author_name 'Professor Shahriar Mobashery'
_publ_contact_author_phone 1(574)6312933
_publ_section_title
;
 Facile Preparation of a Highly Functionalized Tetrahydropyran
 by Catalytic Hydrogenation of an Oxazoline
;
_journal_name_full 'Journal of Organic Chemistry'
_journal_page_first 7349
_journal_page_last 7352
_journal_paper_doi 10.1021/jo801037z
_journal_volume 73
_journal_year 2008
_chemical_absolute_configuration ad
_chemical_compound_source synthesized
_chemical_formula_moiety 'C17 H19 N O6'
_chemical_formula_sum 'C17 H19 N O6'
_chemical_formula_weight 333.33
_space_group_IT_number 19
_symmetry_cell_setting orthorhombic
_symmetry_Int_Tables_number 19
_symmetry_space_group_name_Hall 'P 2ac 2ab'
_symmetry_space_group_name_H-M 'P 21 21 21'
_atom_sites_solution_hydrogens geom
_atom_sites_solution_primary direct
_atom_sites_solution_secondary difmap
_audit_creation_method SHELXL-97
_cell_angle_alpha 90.00
_cell_angle_beta 90.00
_cell_angle_gamma 90.00
_cell_formula_units_Z 4
_cell_length_a 7.8294(7)
_cell_length_b 9.0047(9)
_cell_length_c 22.0941(19)
_cell_measurement_reflns_used 9425
_cell_measurement_temperature 100(2)
_cell_measurement_theta_max 68.9147
_cell_measurement_theta_min 4.0016
_cell_volume 1557.7(2)
_computing_cell_refinement 'APEX2/SAINT (Bruker, 2007)'
_computing_data_collection 'APEX2 (Bruker, 2007)'
_computing_data_reduction 'SAINT/XPREP (Bruker, 2007; Sheldrick, 2008)'
_computing_molecular_graphics 'XP (Sheldrick, 2008)'
_computing_publication_material 'XCIF (Sheldrick, 2008)/enCIFer (CCDC, 2005)'
_computing_structure_refinement 'XL (Sheldrick, 2008)'
_computing_structure_solution 'XS (Sheldrick, 2008)'
_diffrn_ambient_temperature 100(2)
_diffrn_detector_area_resol_mean 8.33
_diffrn_measured_fraction_theta_full 0.961
_diffrn_measured_fraction_theta_max 0.961
_diffrn_measurement_device_type 'Bruker SMART Apex CCD diifractometer'
_diffrn_measurement_method '\f and \w scans'
_diffrn_radiation_monochromator graphite
_diffrn_radiation_probe x-ray
_diffrn_radiation_type CuK\a
_diffrn_radiation_wavelength 1.54178
_diffrn_reflns_av_R_equivalents 0.0188
_diffrn_reflns_av_sigmaI/netI 0.0126
_diffrn_reflns_limit_h_max 9
_diffrn_reflns_limit_h_min -9
_diffrn_reflns_limit_k_max 8
_diffrn_reflns_limit_k_min -10
_diffrn_reflns_limit_l_max 26
_diffrn_reflns_limit_l_min -25
_diffrn_reflns_number 24365
_diffrn_reflns_theta_full 69.51
_diffrn_reflns_theta_max 69.51
_diffrn_reflns_theta_min 4.00
_diffrn_source 'fine-focus sealed tube'
_diffrn_source_type 'Siemens KFFCU2K-90'
_exptl_absorpt_coefficient_mu 0.908
_exptl_absorpt_correction_T_max 0.9130
_exptl_absorpt_correction_T_min 0.7071
_exptl_absorpt_correction_type multi-scan
_exptl_absorpt_process_details 'Sheldrick, G. M. (2008). SADABS. University of G\"ottingen, Germany.'
_exptl_crystal_colour 'clear colorless'
_exptl_crystal_density_diffrn 1.421
_exptl_crystal_density_method 'not measured'
_exptl_crystal_description parallelepiped
_exptl_crystal_F_000 704
_exptl_crystal_size_max 0.41
_exptl_crystal_size_mid 0.21
_exptl_crystal_size_min 0.10
_refine_diff_density_max 0.188
_refine_diff_density_min -0.166
_refine_diff_density_rms 0.035
_refine_ls_abs_structure_details 'Flack H D (1983), Acta Cryst. A39, 876-881'
_refine_ls_abs_structure_Flack 0.06(13)
_refine_ls_extinction_coef 0.0024(3)
_refine_ls_extinction_expression Fc^*^=kFc[1+0.001xFc^2^\l^3^/sin(2\q)]^-1/4^
_refine_ls_extinction_method SHELXL
_refine_ls_goodness_of_fit_ref 1.056
_refine_ls_hydrogen_treatment constr
_refine_ls_matrix_type full
_refine_ls_number_parameters 220
_refine_ls_number_reflns 2799
_refine_ls_number_restraints 0
_refine_ls_restrained_S_all 1.056
_refine_ls_R_factor_all 0.0265
_refine_ls_R_factor_gt 0.0263
_refine_ls_shift/su_max 0.000
_refine_ls_shift/su_mean 0.000
_refine_ls_structure_factor_coef Fsqd
_refine_ls_weighting_details 'calc w=1/[\s^2^(Fo^2^)+(0.0377P)^2^+0.4182P] where P=(Fo^2^+2Fc^2^)/3'
_refine_ls_weighting_scheme calc
_refine_ls_wR_factor_gt 0.0682
_refine_ls_wR_factor_ref 0.0685
_reflns_number_gt 2773
_reflns_number_total 2799
_reflns_threshold_expression >2sigma(I)
_cod_data_source_file jo801037z_si_002.cif
_cod_data_source_block compound_7
_cod_database_code 4023673

loop_
_symmetry_equiv_pos_as_xyz
'x, y, z'
'x+1/2, -y+1/2, -z'
'-x, y+1/2, -z+1/2'
'-x+1/2, -y, z+1/2'

loop_
_atom_site_label
_atom_site_type_symbol
_atom_site_fract_x
_atom_site_fract_y
_atom_site_fract_z
_atom_site_U_iso_or_equiv
_atom_site_adp_type
_atom_site_occupancy
_atom_site_symmetry_multiplicity
_atom_site_calc_flag
_atom_site_refinement_flags
_atom_site_disorder_assembly
_atom_site_disorder_group
N1 N 0.86413(15) 0.70219(13) 0.05774(5) 0.0220(3) Uani 1 1 d . . .
O1 O 0.41962(12) 0.66140(10) 0.08764(4) 0.0209(2) Uani 1 1 d . . .
O2 O 0.67759(12) 0.53359(12) 0.09498(4) 0.0261(2) Uani 1 1 d . . .
O3 O 0.68707(12) 1.02432(11) 0.02517(4) 0.0198(2) Uani 1 1 d . . .
O4 O 0.91508(14) 1.11227(13) 0.07585(5) 0.0341(3) Uani 1 1 d . . .
O5 O 0.46520(11) 1.05181(11) 0.12800(4) 0.0182(2) Uani 1 1 d . . .
O6 O 0.25901(12) 0.94342(10) 0.19048(4) 0.0206(2) Uani 1 1 d . . .
C1 C 0.57091(18) 0.62844(16) 0.05756(6) 0.0208(3) Uani 1 1 d . . .
H1 H 0.5414 0.5723 0.0199 0.025 Uiso 1 1 calc R . .
C2 C 0.69309(18) 0.75657(16) 0.03977(6) 0.0191(3) Uani 1 1 d . . .
H2 H 0.6904 0.7689 -0.0052 0.023 Uiso 1 1 calc R . .
C3 C 0.65854(17) 0.90797(14) 0.06951(5) 0.0176(3) Uani 1 1 d . . .
H3 H 0.7384 0.9221 0.1044 0.021 Uiso 1 1 calc R . .
C4 C 0.47692(16) 0.92203(15) 0.09145(6) 0.0174(3) Uani 1 1 d . . .
H4 H 0.3980 0.9309 0.0560 0.021 Uiso 1 1 calc R . .
C5 C 0.43131(17) 0.78522(15) 0.12826(6) 0.0184(3) Uani 1 1 d . . .
H5 H 0.5192 0.7664 0.1602 0.022 Uiso 1 1 calc R . .
C6 C 0.25621(18) 0.80816(15) 0.15647(6) 0.0206(3) Uani 1 1 d . . .
H6A H 0.1681 0.8139 0.1244 0.025 Uiso 1 1 calc R . .
H6B H 0.2281 0.7237 0.1834 0.025 Uiso 1 1 calc R . .
C7 C 0.29910(17) 1.06627(15) 0.15318(6) 0.0192(3) Uani 1 1 d . . .
H7 H 0.2132 1.0740 0.1198 0.023 Uiso 1 1 calc R . .
C8 C 0.29363(18) 1.20514(16) 0.19122(6) 0.0196(3) Uani 1 1 d . . .
C9 C 0.41818(18) 1.31468(16) 0.18586(6) 0.0212(3) Uani 1 1 d . . .
H9 H 0.5103 1.3015 0.1584 0.025 Uiso 1 1 calc R . .
C10 C 0.40850(18) 1.44359(16) 0.22057(6) 0.0233(3) Uani 1 1 d . . .
H10 H 0.4942 1.5178 0.2169 0.028 Uiso 1 1 calc R . .
C11 C 0.27367(18) 1.46371(17) 0.26059(6) 0.0233(3) Uani 1 1 d . . .
H11 H 0.2666 1.5517 0.2842 0.028 Uiso 1 1 calc R . .
C12 C 0.14969(18) 1.35493(18) 0.26592(6) 0.0256(3) Uani 1 1 d . . .
H12 H 0.0579 1.3684 0.2935 0.031 Uiso 1 1 calc R . .
C13 C 0.15825(18) 1.22643(17) 0.23139(6) 0.0234(3) Uani 1 1 d . . .
H13 H 0.0719 1.1529 0.2351 0.028 Uiso 1 1 calc R . .
C14 C 0.84080(18) 0.58452(16) 0.08830(6) 0.0215(3) Uani 1 1 d . . .
C15 C 0.9738(2) 0.49288(17) 0.11869(7) 0.0290(3) Uani 1 1 d . . .
H15A H 1.0872 0.5305 0.1080 0.044 Uiso 1 1 calc R . .
H15B H 0.9632 0.3894 0.1054 0.044 Uiso 1 1 calc R . .
H15C H 0.9584 0.4984 0.1627 0.044 Uiso 1 1 calc R . .
C16 C 0.81697(17) 1.11931(16) 0.03425(6) 0.0215(3) Uani 1 1 d . . .
C17 C 0.8224(2) 1.23227(18) -0.01553(7) 0.0298(3) Uani 1 1 d . . .
H17A H 0.9094 1.3072 -0.0063 0.045 Uiso 1 1 calc R . .
H17B H 0.7106 1.2804 -0.0191 0.045 Uiso 1 1 calc R . .
H17C H 0.8508 1.1831 -0.0538 0.045 Uiso 1 1 calc R . .

loop_
_atom_site_aniso_label
_atom_site_aniso_U_11
_atom_site_aniso_U_22
_atom_site_aniso_U_33
_atom_site_aniso_U_23
_atom_site_aniso_U_13
_atom_site_aniso_U_12
N1 0.0193(6) 0.0196(6) 0.0271(6) -0.0006(5) -0.0004(5) 0.0016(5)
O1 0.0186(5) 0.0189(5) 0.0251(5) -0.0026(4) 0.0009(4) -0.0035(4)
O2 0.0236(5) 0.0211(5) 0.0337(5) 0.0058(4) 0.0021(4) 0.0006(4)
O3 0.0198(5) 0.0206(5) 0.0190(4) 0.0017(4) 0.0007(4) -0.0019(4)
O4 0.0276(5) 0.0296(6) 0.0450(6) 0.0101(5) -0.0120(5) -0.0094(5)
O5 0.0165(4) 0.0175(5) 0.0207(4) -0.0001(4) 0.0023(3) -0.0005(4)
O6 0.0214(5) 0.0183(5) 0.0221(4) 0.0012(4) 0.0041(4) -0.0018(4)
C1 0.0202(7) 0.0192(7) 0.0231(6) -0.0017(5) -0.0009(5) -0.0013(6)
C2 0.0187(6) 0.0202(7) 0.0183(6) -0.0003(5) 0.0001(5) -0.0005(5)
C3 0.0179(6) 0.0183(7) 0.0165(6) 0.0022(5) -0.0004(5) -0.0013(5)
C4 0.0179(6) 0.0168(7) 0.0175(6) -0.0005(5) -0.0009(5) -0.0008(5)
C5 0.0181(6) 0.0169(7) 0.0203(6) -0.0004(5) -0.0009(5) -0.0018(5)
C6 0.0199(7) 0.0169(7) 0.0251(6) 0.0014(5) 0.0031(5) -0.0027(5)
C7 0.0162(6) 0.0203(7) 0.0210(6) 0.0030(5) 0.0009(5) 0.0005(5)
C8 0.0192(7) 0.0212(7) 0.0184(6) 0.0038(5) -0.0019(5) 0.0013(5)
C9 0.0213(6) 0.0220(7) 0.0202(6) 0.0025(5) 0.0009(5) 0.0001(6)
C10 0.0252(7) 0.0212(8) 0.0233(6) 0.0026(5) -0.0029(5) -0.0016(6)
C11 0.0284(7) 0.0217(7) 0.0197(6) -0.0007(5) -0.0050(5) 0.0061(6)
C12 0.0222(7) 0.0304(8) 0.0242(6) -0.0008(6) 0.0037(5) 0.0045(6)
C13 0.0190(6) 0.0242(8) 0.0270(7) 0.0020(5) 0.0014(5) 0.0004(6)
C14 0.0225(7) 0.0214(7) 0.0208(6) -0.0038(5) -0.0009(5) 0.0004(6)
C15 0.0318(8) 0.0235(8) 0.0318(7) -0.0023(6) -0.0064(6) 0.0045(6)
C16 0.0161(6) 0.0196(7) 0.0289(7) 0.0004(5) 0.0030(5) 0.0000(5)
C17 0.0245(7) 0.0277(8) 0.0373(8) 0.0090(6) 0.0020(6) -0.0033(6)

loop_
_atom_type_symbol
_atom_type_description
_atom_type_scat_dispersion_real
_atom_type_scat_dispersion_imag
_atom_type_scat_source
C C 0.0181 0.0091 'International Tables Vol C Tables 4.2.6.8 and 6.1.1.4'
H H 0.0000 0.0000 'International Tables Vol C Tables 4.2.6.8 and 6.1.1.4'
N N 0.0311 0.0180 'International Tables Vol C Tables 4.2.6.8 and 6.1.1.4'
O O 0.0492 0.0322 'International Tables Vol C Tables 4.2.6.8 and 6.1.1.4'

loop_
_geom_angle_atom_site_label_1
_geom_angle_atom_site_label_2
_geom_angle_atom_site_label_3
_geom_angle
_geom_angle_site_symmetry_1
_geom_angle_site_symmetry_3
_geom_angle_publ_flag
C14 N1 C2 106.77(11) . . ?
C1 O1 C5 114.25(10) . . ?
C14 O2 C1 106.20(10) . . ?
C16 O3 C3 118.36(10) . . ?
C7 O5 C4 110.88(9) . . ?
C7 O6 C6 111.28(9) . . ?
O1 C1 O2 110.08(10) . . ?
O1 C1 C2 119.23(11) . . ?
O2 C1 C2 103.13(11) . . ?
O1 C1 H1 108.0 . . ?
O2 C1 H1 108.0 . . ?
C2 C1 H1 108.0 . . ?
N1 C2 C3 109.75(11) . . ?
N1 C2 C1 104.13(11) . . ?
C3 C2 C1 116.31(11) . . ?
N1 C2 H2 108.8 . . ?
C3 C2 H2 108.8 . . ?
C1 C2 H2 108.8 . . ?
O3 C3 C4 107.55(10) . . ?
O3 C3 C2 108.93(10) . . ?
C4 C3 C2 112.20(11) . . ?
O3 C3 H3 109.4 . . ?
C4 C3 H3 109.4 . . ?
C2 C3 H3 109.4 . . ?
O5 C4 C3 108.19(10) . . ?
O5 C4 C5 110.30(10) . . ?
C3 C4 C5 109.01(11) . . ?
O5 C4 H4 109.8 . . ?
C3 C4 H4 109.8 . . ?
C5 C4 H4 109.8 . . ?
O1 C5 C4 108.09(10) . . ?
O1 C5 C6 107.74(10) . . ?
C4 C5 C6 108.74(11) . . ?
O1 C5 H5 110.7 . . ?
C4 C5 H5 110.7 . . ?
C6 C5 H5 110.7 . . ?
O6 C6 C5 108.49(10) . . ?
O6 C6 H6A 110.0 . . ?
C5 C6 H6A 110.0 . . ?
O6 C6 H6B 110.0 . . ?
C5 C6 H6B 110.0 . . ?
H6A C6 H6B 108.4 . . ?
O6 C7 O5 111.07(10) . . ?
O6 C7 C8 108.52(10) . . ?
O5 C7 C8 108.69(11) . . ?
O6 C7 H7 109.5 . . ?
O5 C7 H7 109.5 . . ?
C8 C7 H7 109.5 . . ?
C9 C8 C13 119.26(13) . . ?
C9 C8 C7 121.37(12) . . ?
C13 C8 C7 119.35(12) . . ?
C8 C9 C10 120.36(13) . . ?
C8 C9 H9 119.8 . . ?
C10 C9 H9 119.8 . . ?
C11 C10 C9 120.03(13) . . ?
C11 C10 H10 120.0 . . ?
C9 C10 H10 120.0 . . ?
C12 C11 C10 119.67(13) . . ?
C12 C11 H11 120.2 . . ?
C10 C11 H11 120.2 . . ?
C11 C12 C13 120.63(13) . . ?
C11 C12 H12 119.7 . . ?
C13 C12 H12 119.7 . . ?
C12 C13 C8 120.06(13) . . ?
C12 C13 H13 120.0 . . ?
C8 C13 H13 120.0 . . ?
N1 C14 O2 118.19(12) . . ?
N1 C14 C15 127.01(13) . . ?
O2 C14 C15 114.80(12) . . ?
C14 C15 H15A 109.5 . . ?
C14 C15 H15B 109.5 . . ?
H15A C15 H15B 109.5 . . ?
C14 C15 H15C 109.5 . . ?
H15A C15 H15C 109.5 . . ?
H15B C15 H15C 109.5 . . ?
O4 C16 O3 124.43(13) . . ?
O4 C16 C17 125.45(13) . . ?
O3 C16 C17 110.11(12) . . ?
C16 C17 H17A 109.5 . . ?
C16 C17 H17B 109.5 . . ?
H17A C17 H17B 109.5 . . ?
C16 C17 H17C 109.5 . . ?
H17A C17 H17C 109.5 . . ?
H17B C17 H17C 109.5 . . ?

loop_
_geom_bond_atom_site_label_1
_geom_bond_atom_site_label_2
_geom_bond_distance
_geom_bond_site_symmetry_2
_geom_bond_publ_flag
N1 C14 1.2696(19) . ?
N1 C2 1.4801(18) . ?
O1 C1 1.3902(16) . ?
O1 C5 1.4341(15) . ?
O2 C14 1.3657(17) . ?
O2 C1 1.4528(17) . ?
O3 C16 1.3440(17) . ?
O3 C3 1.4517(15) . ?
O4 C16 1.1995(17) . ?
O5 C7 1.4205(16) . ?
O5 C4 1.4235(15) . ?
O6 C7 1.4148(16) . ?
O6 C6 1.4313(16) . ?
C1 C2 1.5495(19) . ?
C1 H1 1.0000 . ?
C2 C3 1.5373(19) . ?
C2 H2 1.0000 . ?
C3 C4 1.5076(18) . ?
C3 H3 1.0000 . ?
C4 C5 1.5188(18) . ?
C4 H4 1.0000 . ?
C5 C6 1.5201(18) . ?
C5 H5 1.0000 . ?
C6 H6A 0.9900 . ?
C6 H6B 0.9900 . ?
C7 C8 1.5072(19) . ?
C7 H7 1.0000 . ?
C8 C9 1.392(2) . ?
C8 C13 1.3957(19) . ?
C9 C10 1.3933(19) . ?
C9 H9 0.9500 . ?
C10 C11 1.389(2) . ?
C10 H10 0.9500 . ?
C11 C12 1.384(2) . ?
C11 H11 0.9500 . ?
C12 C13 1.388(2) . ?
C12 H12 0.9500 . ?
C13 H13 0.9500 . ?
C14 C15 1.488(2) . ?
C15 H15A 0.9800 . ?
C15 H15B 0.9800 . ?
C15 H15C 0.9800 . ?
C16 C17 1.499(2) . ?
C17 H17A 0.9800 . ?
C17 H17B 0.9800 . ?
C17 H17C 0.9800 . ?

loop_
_geom_torsion_atom_site_label_1
_geom_torsion_atom_site_label_2
_geom_torsion_atom_site_label_3
_geom_torsion_atom_site_label_4
_geom_torsion
_geom_torsion_site_symmetry_1
_geom_torsion_site_symmetry_2
_geom_torsion_site_symmetry_3
_geom_torsion_site_symmetry_4
_geom_torsion_publ_flag
C5 O1 C1 O2 84.86(13) . . . . ?
C5 O1 C1 C2 -33.94(15) . . . . ?
C14 O2 C1 O1 -139.07(11) . . . . ?
C14 O2 C1 C2 -10.82(13) . . . . ?
C14 N1 C2 C3 115.64(12) . . . . ?
C14 N1 C2 C1 -9.53(13) . . . . ?
O1 C1 C2 N1 134.59(12) . . . . ?
O2 C1 C2 N1 12.27(12) . . . . ?
O1 C1 C2 C3 13.70(17) . . . . ?
O2 C1 C2 C3 -108.61(12) . . . . ?
C16 O3 C3 C4 123.99(12) . . . . ?
C16 O3 C3 C2 -114.17(12) . . . . ?
N1 C2 C3 O3 101.07(11) . . . . ?
C1 C2 C3 O3 -141.09(11) . . . . ?
N1 C2 C3 C4 -139.97(11) . . . . ?
C1 C2 C3 C4 -22.13(15) . . . . ?
C7 O5 C4 C3 -176.38(9) . . . . ?
C7 O5 C4 C5 -57.24(13) . . . . ?
O3 C3 C4 O5 -71.08(12) . . . . ?
C2 C3 C4 O5 169.14(10) . . . . ?
O3 C3 C4 C5 168.96(9) . . . . ?
C2 C3 C4 C5 49.18(13) . . . . ?
C1 O1 C5 C4 61.72(13) . . . . ?
C1 O1 C5 C6 179.07(11) . . . . ?
O5 C4 C5 O1 171.35(10) . . . . ?
C3 C4 C5 O1 -70.00(13) . . . . ?
O5 C4 C5 C6 54.65(13) . . . . ?
C3 C4 C5 C6 173.30(10) . . . . ?
C7 O6 C6 C5 59.56(13) . . . . ?
O1 C5 C6 O6 -171.97(10) . . . . ?
C4 C5 C6 O6 -55.04(13) . . . . ?
C6 O6 C7 O5 -62.60(13) . . . . ?
C6 O6 C7 C8 177.98(10) . . . . ?
C4 O5 C7 O6 60.81(13) . . . . ?
C4 O5 C7 C8 -179.87(9) . . . . ?
O6 C7 C8 C9 137.16(12) . . . . ?
O5 C7 C8 C9 16.26(16) . . . . ?
O6 C7 C8 C13 -44.73(16) . . . . ?
O5 C7 C8 C13 -165.64(11) . . . . ?
C13 C8 C9 C10 0.51(19) . . . . ?
C7 C8 C9 C10 178.62(12) . . . . ?
C8 C9 C10 C11 -0.3(2) . . . . ?
C9 C10 C11 C12 0.3(2) . . . . ?
C10 C11 C12 C13 -0.4(2) . . . . ?
C11 C12 C13 C8 0.6(2) . . . . ?
C9 C8 C13 C12 -0.7(2) . . . . ?
C7 C8 C13 C12 -178.82(12) . . . . ?
C2 N1 C14 O2 2.92(16) . . . . ?
C2 N1 C14 C15 -176.96(13) . . . . ?
C1 O2 C14 N1 5.61(16) . . . . ?
C1 O2 C14 C15 -174.50(11) . . . . ?
C3 O3 C16 O4 2.3(2) . . . . ?
C3 O3 C16 C17 -178.75(11) . . . . ?

loop_
_cod_related_entry_id
_cod_related_entry_database
_cod_related_entry_code
1 ChemSpider 30658743
